data_1551085
loop_
_publ_author_name
'Cross, Justin'
'Lee, Tsung-Han'
'Kang, Chang-Jong'
'Yao, Yongxin'
'Cary, Samantha K.'
'Stritzinger, Jared'
'Polinski, Matthew'
'McKinley, Carla Dorothy'
'Albrecht-Schmitt, Thomas'
'Lanata, Nicola'

_publ_section_title
;
 Origins of the Odd Optical Observables in Plutonium and Americium
 Tungstates
;
_journal_name_full 'Chemical Science'
_journal_paper_doi 10.1039/C9SC01174A
_journal_year 2019
_chemical_formula_moiety Pu(W2O7OH)(H2O)
_chemical_formula_sum 'O9 Pu W2'
_chemical_formula_weight 753.70
_chemical_melting_point ?
_chemical_name_common 'Plutonium(III)tungstate hydrate'
_chemical_name_systematic
;
 ?
;
_space_group_crystal_system monoclinic
_space_group_IT_number 11
_space_group_name_Hall '-P 2yb'
_space_group_name_H-M_alt 'P 1 21/m 1'
_symmetry_space_group_name_Hall '-P 2yb'
_symmetry_space_group_name_H-M 'P 1 21/m 1'
_audit_creation_method SHELXL-2013
_audit_update_record
;
2019-03-08 deposited with the CCDC.    2019-05-20 downloaded from the CCDC.
;
_cell_angle_alpha 90
_cell_angle_beta 105.4079(18)
_cell_angle_gamma 90
_cell_formula_units_Z 2
_cell_length_a 5.8737(6)
_cell_length_b 8.6858(8)
_cell_length_c 7.0567(7)
_cell_measurement_reflns_used 1121
_cell_measurement_temperature 100(2)
_cell_measurement_theta_max 30.524
_cell_measurement_theta_min 2.994
_cell_volume 347.08(6)
_computing_cell_refinement 'smart saint'
_computing_data_collection smart
_computing_data_reduction SAINT
_computing_molecular_graphics 'SHELXP-2013 (Sheldrick, 2013)'
_computing_publication_material 'SHELXCIF-97 (Sheldrick, 1997)'
_computing_structure_refinement 'SHELXL-2013 (Sheldrick, 2013)'
_computing_structure_solution 'SHELXS-2013 (Sheldrick, 2013)'
_diffrn_ambient_temperature 100(2)
_diffrn_detector_area_resol_mean 0
_diffrn_measured_fraction_theta_full 1.000
_diffrn_measured_fraction_theta_max 0.999
_diffrn_measurement_device_type 'BRUKER apex II'
_diffrn_measurement_method '0.5 wide w/ exposures'
_diffrn_radiation_monochromator 'Quazar optics'
_diffrn_radiation_source 'Imus microfocused'
_diffrn_radiation_type MoK\a
_diffrn_radiation_wavelength 0.71073
_diffrn_reflns_av_unetI/netI 0.0325
_diffrn_reflns_Laue_measured_fraction_full 1.000
_diffrn_reflns_Laue_measured_fraction_max 0.999
_diffrn_reflns_limit_h_max 8
_diffrn_reflns_limit_h_min -8
_diffrn_reflns_limit_k_max 12
_diffrn_reflns_limit_k_min 0
_diffrn_reflns_limit_l_max 10
_diffrn_reflns_limit_l_min 0
_diffrn_reflns_number 1121
_diffrn_reflns_point_group_measured_fraction_full 1.000
_diffrn_reflns_point_group_measured_fraction_max 0.999
_diffrn_reflns_theta_full 25.242
_diffrn_reflns_theta_max 30.524
_diffrn_reflns_theta_min 2.994
_exptl_absorpt_coefficient_mu 42.465
_exptl_absorpt_correction_T_max 0.428
_exptl_absorpt_correction_T_min 0.236
_exptl_absorpt_correction_type multi-scan
_exptl_absorpt_process_details SHELTXPREP
_exptl_crystal_colour red
_exptl_crystal_density_diffrn 7.212
_exptl_crystal_density_meas ?
_exptl_crystal_density_method 'not measured'
_exptl_crystal_description tablet
_exptl_crystal_F_000 628
_exptl_crystal_size_max 0.08
_exptl_crystal_size_mid 0.03
_exptl_crystal_size_min 0.02
_refine_diff_density_max 2.444
_refine_diff_density_min -2.857
_refine_diff_density_rms 0.491
_refine_ls_extinction_method none
_refine_ls_goodness_of_fit_ref 1.047
_refine_ls_hydrogen_treatment undef
_refine_ls_matrix_type full
_refine_ls_number_parameters 62
_refine_ls_number_reflns 1121
_refine_ls_number_restraints 0
_refine_ls_restrained_S_all 1.047
_refine_ls_R_factor_all 0.0297
_refine_ls_R_factor_gt 0.0245
_refine_ls_shift/su_max 0.000
_refine_ls_shift/su_mean 0.000
_refine_ls_structure_factor_coef Fsqd
_refine_ls_weighting_details 'w=1/[\s^2^(Fo^2^)+(0.0281P)^2^+5.1115P] where P=(Fo^2^+2Fc^2^)/3'
_refine_ls_weighting_scheme calc
_refine_ls_wR_factor_gt 0.0573
_refine_ls_wR_factor_ref 0.0595
_reflns_Friedel_coverage 0.000
_reflns_number_gt 1023
_reflns_number_total 1121
_reflns_threshold_expression 'I > 2\s(I)'
_cod_data_source_file c9sc01174a2.cif
_cod_data_source_block 100KPuWO
_cod_depositor_comments
;
The following automatic conversions were performed:

'_chemical_melting_point' value 'not measured' was changed to '?' -
the value is undefined or not given.

'_exptl_crystal_density_meas' value 'N/A' was changed to '?' - the
value is perceived as not measured.

Automatic conversion script
Id: cif_fix_values 4973 2017-02-22 13:04:09Z antanas 
;
_cod_database_code 1551085
_shelx_space_group_comment
;
The symmetry employed for this shelxl refinement is uniquely defined
by the following loop, which should always be used as a source of
symmetry information in preference to the above space-group names.
They are only intended as comments.
;
_shelx_estimated_absorpt_t_min 0.25
_shelx_estimated_absorpt_t_max 0.45
_shelxl_version_number 2013-4

loop_
_space_group_symop_operation_xyz
'x, y, z'
'-x, y+1/2, -z'
'-x, -y, -z'
'x, -y-1/2, z'

loop_
_atom_site_label
_atom_site_type_symbol
_atom_site_fract_x
_atom_site_fract_y
_atom_site_fract_z
_atom_site_U_iso_or_equiv
_atom_site_adp_type
_atom_site_occupancy
_atom_site_site_symmetry_order
_atom_site_calc_flag
_atom_site_refinement_flags_posn
_atom_site_refinement_flags_adp
_atom_site_refinement_flags_occupancy
Pu1 Pu 0.23915(7) 0.2500 0.28061(6) 0.00334(10) Uani 1 2 d S T P
W1 W 0.29593(5) 0.06246(3) -0.18251(4) 0.00422(9) Uani 1 1 d . . .
O1 O 0.1423(13) 0.2500 -0.1247(12) 0.0059(14) Uani 1 2 d S T P
O2 O 0.5639(10) -0.0659(6) -0.1318(9) 0.0064(10) Uani 1 1 d . . .
O3 O 0.0801(10) -0.0742(6) -0.1662(8) 0.0066(10) Uani 1 1 d . . .
O4 O 0.2426(10) 0.0867(6) -0.4384(8) 0.0070(10) Uani 1 1 d . . .
O5 O 0.6628(15) 0.2500 0.4953(13) 0.0121(17) Uani 1 2 d S T P
O6 O 0.5533(13) 0.2500 -0.1603(12) 0.0053(14) Uani 1 2 d S T P

loop_
_atom_site_aniso_label
_atom_site_aniso_U_11
_atom_site_aniso_U_22
_atom_site_aniso_U_33
_atom_site_aniso_U_23
_atom_site_aniso_U_13
_atom_site_aniso_U_12
Pu1 0.00236(17) 0.00331(18) 0.00448(18) 0.000 0.00112(13) 0.000
W1 0.00318(15) 0.00366(15) 0.00547(15) 0.00004(10) 0.00055(10) -0.00027(9)
O1 0.002(3) 0.005(4) 0.010(4) 0.000 -0.002(3) 0.000
O2 0.005(2) 0.004(2) 0.009(3) -0.003(2) 0.001(2) 0.0010(19)
O3 0.005(2) 0.006(3) 0.007(2) -0.003(2) -0.001(2) -0.0004(19)
O4 0.008(2) 0.007(3) 0.005(2) 0.002(2) -0.001(2) 0.000(2)
O5 0.009(4) 0.020(4) 0.008(4) 0.000 0.001(3) 0.000
O6 0.005(3) 0.005(3) 0.008(4) 0.000 0.005(3) 0.000

loop_
_atom_type_symbol
_atom_type_description
_atom_type_scat_dispersion_real
_atom_type_scat_dispersion_imag
_atom_type_scat_source
O O 0.0106 0.0060 'International Tables Vol C Tables 4.2.6.8 and 6.1.1.4'
W W -0.8490 6.8722 'International Tables Vol C Tables 4.2.6.8 and 6.1.1.4'
Pu Pu -9.4100 4.3056 'International Tables Vol C Tables 4.2.6.8 and 6.1.1.4'

loop_
_geom_angle_atom_site_label_1
_geom_angle_atom_site_label_2
_geom_angle_atom_site_label_3
_geom_angle
_geom_angle_site_symmetry_1
_geom_angle_site_symmetry_3
O2 Pu1 O2 84.6(3) 2_655 3_655
O2 Pu1 O3 135.4(2) 2_655 3
O2 Pu1 O3 81.43(19) 3_655 3
O2 Pu1 O3 81.43(19) 2_655 2
O2 Pu1 O3 135.4(2) 3_655 2
O3 Pu1 O3 79.6(3) 3 2
O2 Pu1 O4 93.92(19) 2_655 4_566
O2 Pu1 O4 148.5(2) 3_655 4_566
O3 Pu1 O4 118.96(19) 3 4_566
O3 Pu1 O4 74.84(19) 2 4_566
O2 Pu1 O4 148.5(2) 2_655 1_556
O2 Pu1 O4 93.92(19) 3_655 1_556
O3 Pu1 O4 74.84(19) 3 1_556
O3 Pu1 O4 118.96(19) 2 1_556
O4 Pu1 O4 71.3(3) 4_566 1_556
O2 Pu1 O5 75.5(2) 2_655 .
O2 Pu1 O5 75.5(2) 3_655 .
O3 Pu1 O5 139.21(14) 3 .
O3 Pu1 O5 139.21(14) 2 .
O4 Pu1 O5 73.7(2) 4_566 .
O4 Pu1 O5 73.7(2) 1_556 .
O2 Pu1 O1 62.16(17) 2_655 .
O2 Pu1 O1 62.16(17) 3_655 .
O3 Pu1 O1 73.90(18) 3 .
O3 Pu1 O1 73.90(18) 2 .
O4 Pu1 O1 142.94(14) 4_566 .
O4 Pu1 O1 142.94(14) 1_556 .
O5 Pu1 O1 121.0(2) . .
O4 W1 O3 102.3(3) . .
O4 W1 O2 100.2(3) . .
O3 W1 O2 99.7(2) . .
O4 W1 O1 98.5(3) . .
O3 W1 O1 99.6(3) . .
O2 W1 O1 149.5(3) . .
O4 W1 O2 166.0(2) . 3_655
O3 W1 O2 91.5(2) . 3_655
O2 W1 O2 75.0(3) . 3_655
O1 W1 O2 81.1(3) . 3_655
O4 W1 O6 85.2(3) . .
O3 W1 O6 170.7(3) . .
O2 W1 O6 84.3(2) . .
O1 W1 O6 73.4(2) . .
O2 W1 O6 81.3(3) 3_655 .
O4 W1 W1 139.07(18) . 3_655
O3 W1 W1 96.71(19) . 3_655
O2 W1 W1 40.40(18) . 3_655
O1 W1 W1 113.7(2) . 3_655
O2 W1 W1 34.59(14) 3_655 3_655
O6 W1 W1 80.81(19) . 3_655
W1 O1 W1 112.7(4) . 4_565
W1 O1 Pu1 103.7(3) . .
W1 O1 Pu1 103.7(3) 4_565 .
W1 O2 W1 105.0(3) . 3_655
W1 O2 Pu1 142.6(3) . 3_655
W1 O2 Pu1 111.5(2) 3_655 3_655
W1 O3 Pu1 157.4(3) . 3
W1 O4 Pu1 150.0(3) . 1_554
W1 O6 W1 95.6(3) . 4_565

loop_
_geom_bond_atom_site_label_1
_geom_bond_atom_site_label_2
_geom_bond_distance
_geom_bond_site_symmetry_2
Pu1 O2 2.375(5) 2_655
Pu1 O2 2.375(5) 3_655
Pu1 O3 2.387(6) 3
Pu1 O3 2.387(6) 2
Pu1 O4 2.434(5) 4_566
Pu1 O4 2.434(5) 1_556
Pu1 O5 2.546(8) .
Pu1 O1 2.764(8) .
W1 O4 1.761(6) .
W1 O3 1.763(6) .
W1 O2 1.884(5) .
W1 O1 1.957(4) .
W1 O2 2.151(6) 3_655
W1 O6 2.199(5) .
W1 W1 3.2059(6) 3_655
O1 W1 1.957(4) 4_565
O2 W1 2.151(6) 3_655
O2 Pu1 2.375(5) 3_655
O3 Pu1 2.387(6) 3
O4 Pu1 2.434(5) 1_554
O6 W1 2.199(5) 4_565
